data_7129913
loop_
_publ_author_name
'Saha, Debarshi'
'Taily, Irshad Maajid'
'Banerjee, Nakshatra'
'Banerjee, Prabal'

_publ_section_title
;
 Electricity mediated [3+2]-cycloaddition of N-sulfonylcyclopropanes with
 olefins via N-centered radical intermediates: access to cyclopentane
 analogs
;
_journal_name_full 'Chemical Communications'
_journal_paper_doi 10.1039/D2CC00761D
_journal_year 2022
_chemical_formula_moiety 'C21 H25 N O4 S'
_chemical_formula_sum 'C21 H25 N O4 S'
_chemical_formula_weight 387.48
_space_group_crystal_system monoclinic
_space_group_IT_number 14
_space_group_name_Hall '-P 2yn'
_space_group_name_H-M_alt 'P 1 21/n 1'
_atom_sites_solution_hydrogens geom
_atom_sites_solution_primary dual
_audit_creation_date 2021-10-14
_audit_creation_method
;
Olex2 1.5
(compiled 2021.08.20 svn.r13c46975 for OlexSys, GUI svn.r6405)
;
_audit_update_record
;
2022-01-12 deposited with the CCDC.	2022-03-21 downloaded from the CCDC.
;
_cell_angle_alpha 90
_cell_angle_beta 104.766(2)
_cell_angle_gamma 90
_cell_formula_units_Z 4
_cell_length_a 13.4901(9)
_cell_length_b 9.8844(7)
_cell_length_c 15.6641(11)
_cell_measurement_reflns_used 9817
_cell_measurement_temperature 298
_cell_measurement_theta_max 26.405
_cell_measurement_theta_min 2.305
_cell_volume 2019.7(2)
_computing_cell_refinement 'SAINT V8.38A (Bruker, 2018)'
_computing_data_reduction 'SAINT V8.38A (Bruker, 2018)'
_computing_molecular_graphics 'Olex2 1.5 (Dolomanov et al., 2009)'
_computing_publication_material 'Olex2 1.5 (Dolomanov et al., 2009)'
_computing_structure_refinement 'SHELXL 2018/3 (Sheldrick, 2015)'
_computing_structure_solution 'SHELXT 2018/2 (Sheldrick, 2018)'
_diffrn_ambient_temperature 298
_diffrn_detector 'Bruker APEX2 area detector'
_diffrn_detector_area_resol_mean 7.9
_diffrn_detector_type 'CCD area detector'
_diffrn_measured_fraction_theta_full 0.983
_diffrn_measured_fraction_theta_max 0.983
_diffrn_measurement_device 'three-circle diffractometer'
_diffrn_measurement_device_type 'Bruker SMART APEX2 area detector'
_diffrn_measurement_method '\w and \f scans'
_diffrn_radiation_monochromator 'mirror optics'
_diffrn_radiation_probe x-ray
_diffrn_radiation_type MoK\a
_diffrn_radiation_wavelength 0.71073
_diffrn_reflns_av_R_equivalents 0.0662
_diffrn_reflns_av_unetI/netI 0.0248
_diffrn_reflns_Laue_measured_fraction_full 0.983
_diffrn_reflns_Laue_measured_fraction_max 0.983
_diffrn_reflns_limit_h_max 16
_diffrn_reflns_limit_h_min -16
_diffrn_reflns_limit_k_max 12
_diffrn_reflns_limit_k_min -12
_diffrn_reflns_limit_l_max 19
_diffrn_reflns_limit_l_min -19
_diffrn_reflns_number 70148
_diffrn_reflns_point_group_measured_fraction_full 0.983
_diffrn_reflns_point_group_measured_fraction_max 0.983
_diffrn_reflns_theta_full 25.242
_diffrn_reflns_theta_max 26.413
_diffrn_reflns_theta_min 2.306
_diffrn_source 'microfocus sealed X-ray tube'
_diffrn_source_current 1.0
_diffrn_source_power 0.05
_diffrn_source_type 'Incoatec I\ms'
_diffrn_source_voltage 50.0
_diffrn_standards_number 0
_exptl_absorpt_coefficient_mu 0.186
_exptl_absorpt_correction_T_max 0.7454
_exptl_absorpt_correction_T_min 0.5412
_exptl_absorpt_correction_type multi-scan
_exptl_absorpt_process_details
;
SADABS-2016/2 (Bruker,2016/2) was used for absorption correction.
wR2(int) was 0.1607 before and 0.0708 after correction.
The Ratio of minimum to maximum transmission is 0.7261.
The \l/2 correction factor is Not present.
;
_exptl_crystal_colour 'clear colourless'
_exptl_crystal_colour_lustre clear
_exptl_crystal_colour_primary colourless
_exptl_crystal_density_diffrn 1.274
_exptl_crystal_description plank
_exptl_crystal_F_000 824
_exptl_crystal_size_max 0.356
_exptl_crystal_size_mid 0.227
_exptl_crystal_size_min 0.053
_refine_diff_density_max 0.319
_refine_diff_density_min -0.274
_refine_diff_density_rms 0.032
_refine_ls_extinction_method none
_refine_ls_goodness_of_fit_ref 1.048
_refine_ls_hydrogen_treatment constr
_refine_ls_matrix_type full
_refine_ls_number_parameters 246
_refine_ls_number_reflns 4082
_refine_ls_number_restraints 0
_refine_ls_restrained_S_all 1.048
_refine_ls_R_factor_all 0.0567
_refine_ls_R_factor_gt 0.0461
_refine_ls_shift/su_max 0.001
_refine_ls_shift/su_mean 0.000
_refine_ls_structure_factor_coef Fsqd
_refine_ls_weighting_details 'w=1/[\s^2^(Fo^2^)+(0.0586P)^2^+0.4955P] where P=(Fo^2^+2Fc^2^)/3'
_refine_ls_weighting_scheme calc
_refine_ls_wR_factor_gt 0.1135
_refine_ls_wR_factor_ref 0.1201
_reflns_Friedel_coverage 0.000
_reflns_number_gt 3433
_reflns_number_total 4082
_reflns_threshold_expression 'I > 2\s(I)'
_cod_data_source_file d2cc00761d2.cif
_cod_data_source_block pb_18_02_289_0m_a
_cod_database_code 7129913
_shelx_shelxl_version_number 2018/3
_shelx_space_group_comment
;
The symmetry employed for this shelxl refinement is uniquely defined
by the following loop, which should always be used as a source of
symmetry information in preference to the above space-group names.
They are only intended as comments.
;
_shelx_estimated_absorpt_t_max 0.990
_shelx_estimated_absorpt_t_min 0.937
_olex2_refinement_description
;
1. Fixed Uiso
 At 1.2 times of:
  All C(H) groups, All C(H,H) groups, All N(H) groups
 At 1.5 times of:
  All C(H,H,H) groups
2.a Ternary CH refined with riding coordinates:
 C8(H8)
2.b Secondary CH2 refined with riding coordinates:
 C14(H14A,H14B), C11(H11A,H11B), C9(H9A,H9B), C10(H10A,H10B)
2.c Aromatic/amide H refined with riding coordinates:
 N1(H1), C6(H6), C5(H5), C1(H1A), C2(H2), C20(H20), C16(H16), C19(H19),
 C18(H18), C17(H17)
2.d Idealised Me refined as rotating group:
 C12(H12A,H12B,H12C), C4(H4A,H4B,H4C)
;
_olex2_submission_special_instructions 'No special instructions were received'

loop_
_space_group_symop_operation_xyz
'x, y, z'
'-x+1/2, y+1/2, -z+1/2'
'-x, -y, -z'
'x-1/2, -y-1/2, z-1/2'

loop_
_atom_site_label
_atom_site_type_symbol
_atom_site_fract_x
_atom_site_fract_y
_atom_site_fract_z
_atom_site_U_iso_or_equiv
_atom_site_adp_type
_atom_site_occupancy
_atom_site_site_symmetry_order
_atom_site_calc_flag
_atom_site_refinement_flags_posn
_atom_site_refinement_flags_adp
_atom_site_refinement_flags_occupancy
_atom_site_disorder_assembly
_atom_site_disorder_group
S1 S 0.29399(4) 0.41475(4) 0.60783(3) 0.05392(16) Uani 1 1 d . . . . .
O4 O 0.49450(9) 0.56595(12) 0.84477(9) 0.0586(3) Uani 1 1 d . . . . .
O3 O 0.33357(11) 0.60017(14) 0.84801(11) 0.0710(4) Uani 1 1 d . . . . .
N1 N 0.29748(11) 0.33314(15) 0.69752(9) 0.0503(3) Uani 1 1 d . . . . .
H1 H 0.241382 0.302091 0.706367 0.060 Uiso 1 1 calc R U . . .
O2 O 0.18776(12) 0.43264(16) 0.56497(10) 0.0773(4) Uani 1 1 d . . . . .
O1 O 0.36027(13) 0.52930(14) 0.63039(10) 0.0748(4) Uani 1 1 d . . . . .
C8 C 0.39357(12) 0.31062(16) 0.76416(10) 0.0451(4) Uani 1 1 d . . . . .
H8 H 0.449098 0.352159 0.743360 0.054 Uiso 1 1 calc R U . . .
C13 C 0.40277(13) 0.52407(17) 0.85010(10) 0.0474(4) Uani 1 1 d . . . . .
C7 C 0.34678(13) 0.30906(17) 0.53958(10) 0.0481(4) Uani 1 1 d . . . . .
C00A C 0.39515(13) 0.37166(17) 0.85579(10) 0.0468(4) Uani 1 1 d . . . . .
C15 C 0.61133(14) 0.73489(17) 0.82338(12) 0.0549(4) Uani 1 1 d . . . . .
C6 C 0.29278(15) 0.1958(2) 0.50059(12) 0.0606(5) Uani 1 1 d . . . . .
H6 H 0.229457 0.175247 0.510692 0.073 Uiso 1 1 calc R U . . .
C3 C 0.42753(16) 0.1428(2) 0.43061(12) 0.0595(5) Uani 1 1 d . . . . .
C5 C 0.33349(17) 0.1140(2) 0.44690(13) 0.0658(5) Uani 1 1 d . . . . .
H5 H 0.297187 0.038155 0.421102 0.079 Uiso 1 1 calc R U . . .
C1 C 0.44040(15) 0.33791(19) 0.52417(12) 0.0578(5) Uani 1 1 d . . . . .
H1A H 0.477295 0.413071 0.550487 0.069 Uiso 1 1 calc R U . . .
C2 C 0.47958(16) 0.2556(2) 0.46980(13) 0.0653(5) Uani 1 1 d . . . . .
H2 H 0.542625 0.276714 0.459326 0.078 Uiso 1 1 calc R U . . .
C20 C 0.67069(17) 0.8303(2) 0.87815(14) 0.0670(5) Uani 1 1 d . . . . .
H20 H 0.644290 0.875705 0.919464 0.080 Uiso 1 1 calc R U . . .
C16 C 0.65268(17) 0.6671(2) 0.76379(14) 0.0675(5) Uani 1 1 d . . . . .
H16 H 0.614006 0.601807 0.727174 0.081 Uiso 1 1 calc R U . . .
C14 C 0.50304(15) 0.70933(18) 0.82649(15) 0.0638(5) Uani 1 1 d . . . . .
H14A H 0.486230 0.763514 0.872498 0.077 Uiso 1 1 calc R U . . .
H14B H 0.456217 0.732931 0.770472 0.077 Uiso 1 1 calc R U . . .
C11 C 0.49185(17) 0.3035(2) 0.91331(14) 0.0711(6) Uani 1 1 d . . . . .
H11A H 0.552801 0.353053 0.909936 0.085 Uiso 1 1 calc R U . . .
H11B H 0.488847 0.300140 0.974493 0.085 Uiso 1 1 calc R U . . .
C9 C 0.42062(17) 0.1615(2) 0.78505(15) 0.0678(5) Uani 1 1 d . . . . .
H9A H 0.359498 0.109421 0.784450 0.081 Uiso 1 1 calc R U . . .
H9B H 0.453290 0.123214 0.742112 0.081 Uiso 1 1 calc R U . . .
C19 C 0.76828(19) 0.8582(3) 0.87191(19) 0.0855(7) Uani 1 1 d . . . . .
H19 H 0.807318 0.923465 0.908286 0.103 Uiso 1 1 calc R U . . .
C12 C 0.29948(17) 0.3347(2) 0.88531(15) 0.0711(6) Uani 1 1 d . . . . .
H12A H 0.240241 0.372300 0.844751 0.107 Uiso 1 1 calc R U . . .
H12B H 0.304885 0.370464 0.943302 0.107 Uiso 1 1 calc R U . . .
H12C H 0.292987 0.238052 0.886501 0.107 Uiso 1 1 calc R U . . .
C18 C 0.80811(19) 0.7903(3) 0.8123(2) 0.0901(8) Uani 1 1 d . . . . .
H18 H 0.874502 0.808861 0.808696 0.108 Uiso 1 1 calc R U . . .
C10 C 0.49356(18) 0.1608(2) 0.87640(17) 0.0821(7) Uani 1 1 d . . . . .
H10A H 0.562270 0.137294 0.873022 0.098 Uiso 1 1 calc R U . . .
H10B H 0.471440 0.095472 0.913921 0.098 Uiso 1 1 calc R U . . .
C4 C 0.4702(2) 0.0524(3) 0.37072(15) 0.0804(7) Uani 1 1 d . . . . .
H4A H 0.473237 -0.039061 0.391770 0.121 Uiso 1 1 calc R U . . .
H4B H 0.537815 0.082319 0.370485 0.121 Uiso 1 1 calc R U . . .
H4C H 0.426556 0.056699 0.311856 0.121 Uiso 1 1 calc R U . . .
C17 C 0.7508(2) 0.6950(3) 0.75789(18) 0.0811(6) Uani 1 1 d . . . . .
H17 H 0.777979 0.649424 0.717120 0.097 Uiso 1 1 calc R U . . .

loop_
_atom_site_aniso_label
_atom_site_aniso_U_11
_atom_site_aniso_U_22
_atom_site_aniso_U_33
_atom_site_aniso_U_23
_atom_site_aniso_U_13
_atom_site_aniso_U_12
S1 0.0661(3) 0.0455(2) 0.0477(2) 0.00216(17) 0.0099(2) 0.00433(19)
O4 0.0535(7) 0.0415(6) 0.0789(9) 0.0058(6) 0.0136(6) 0.0002(5)
O3 0.0649(9) 0.0584(8) 0.0933(10) -0.0018(7) 0.0266(8) 0.0149(6)
N1 0.0509(8) 0.0557(8) 0.0436(7) -0.0014(6) 0.0104(6) -0.0053(6)
O2 0.0721(9) 0.0853(10) 0.0670(9) 0.0054(7) 0.0037(7) 0.0298(8)
O1 0.1095(11) 0.0452(7) 0.0706(9) 0.0005(6) 0.0249(8) -0.0114(7)
C8 0.0451(9) 0.0450(8) 0.0470(8) -0.0006(7) 0.0151(7) 0.0009(7)
C13 0.0504(9) 0.0481(9) 0.0421(8) -0.0036(7) 0.0088(7) 0.0020(7)
C7 0.0557(10) 0.0477(9) 0.0383(8) 0.0065(7) 0.0069(7) -0.0006(7)
C00A 0.0523(9) 0.0460(8) 0.0419(8) 0.0022(7) 0.0117(7) -0.0014(7)
C15 0.0636(11) 0.0416(9) 0.0539(9) 0.0090(7) 0.0049(8) -0.0030(8)
C6 0.0579(11) 0.0709(12) 0.0535(10) -0.0103(9) 0.0151(8) -0.0159(9)
C3 0.0721(12) 0.0636(11) 0.0437(9) 0.0101(8) 0.0166(8) 0.0072(9)
C5 0.0760(13) 0.0671(12) 0.0542(10) -0.0117(9) 0.0168(10) -0.0144(10)
C1 0.0619(11) 0.0523(10) 0.0580(10) 0.0044(8) 0.0132(9) -0.0113(8)
C2 0.0601(11) 0.0762(13) 0.0637(11) 0.0125(10) 0.0233(10) -0.0017(10)
C20 0.0811(14) 0.0528(11) 0.0616(11) 0.0008(9) 0.0078(10) -0.0035(10)
C16 0.0743(13) 0.0616(12) 0.0627(11) -0.0042(9) 0.0099(10) -0.0076(10)
C14 0.0692(12) 0.0436(9) 0.0771(13) 0.0058(9) 0.0163(10) 0.0001(8)
C11 0.0754(14) 0.0616(12) 0.0624(11) 0.0132(9) -0.0078(10) 0.0011(10)
C9 0.0778(13) 0.0494(10) 0.0773(13) -0.0040(9) 0.0219(11) 0.0105(9)
C19 0.0758(15) 0.0705(14) 0.0972(18) -0.0048(13) -0.0016(14) -0.0214(12)
C12 0.0852(15) 0.0715(13) 0.0689(12) -0.0019(10) 0.0424(12) -0.0104(11)
C18 0.0672(14) 0.0887(17) 0.112(2) 0.0124(16) 0.0183(14) -0.0131(13)
C10 0.0729(14) 0.0661(13) 0.0979(17) 0.0153(12) 0.0045(13) 0.0170(11)
C4 0.1081(18) 0.0806(15) 0.0607(12) 0.0088(11) 0.0365(12) 0.0195(13)
C17 0.0826(16) 0.0832(16) 0.0811(15) 0.0014(12) 0.0274(12) 0.0017(13)

loop_
_atom_type_symbol
_atom_type_description
_atom_type_scat_dispersion_real
_atom_type_scat_dispersion_imag
_atom_type_scat_source
C C 0.0033 0.0016 'International Tables Vol C Tables 4.2.6.8 and 6.1.1.4'
H H 0.0000 0.0000 'International Tables Vol C Tables 4.2.6.8 and 6.1.1.4'
N N 0.0061 0.0033 'International Tables Vol C Tables 4.2.6.8 and 6.1.1.4'
O O 0.0106 0.0060 'International Tables Vol C Tables 4.2.6.8 and 6.1.1.4'
S S 0.1246 0.1234 'International Tables Vol C Tables 4.2.6.8 and 6.1.1.4'

loop_
_exptl_crystal_face_index_h
_exptl_crystal_face_index_k
_exptl_crystal_face_index_l
_exptl_crystal_face_perp_dist
-1.00 -1.00 1.00 0.3540
1.00 1.00 -1.00 0.3400
1.00 0.00 0.00 0.0930
-1.00 0.00 0.00 0.0490
0.00 1.00 0.00 0.3430
0.00 -1.00 0.00 0.3470
-1.00 0.00 1.00 0.0890
1.00 0.00 -1.00 0.1120
0.00 0.00 -1.00 0.0720
0.00 0.00 1.00 0.0700

loop_
_geom_angle_atom_site_label_1
_geom_angle_atom_site_label_2
_geom_angle_atom_site_label_3
_geom_angle
_geom_angle_site_symmetry_1
_geom_angle_site_symmetry_3
_geom_angle_publ_flag
N1 S1 C7 107.74(8) . . ?
O2 S1 N1 105.93(9) . . ?
O2 S1 O1 120.44(10) . . ?
O2 S1 C7 107.39(9) . . ?
O1 S1 N1 107.67(8) . . ?
O1 S1 C7 107.11(9) . . ?
C13 O4 C14 115.95(14) . . ?
S1 N1 H1 119.2 . . ?
C8 N1 S1 121.58(12) . . ?
C8 N1 H1 119.2 . . ?
N1 C8 H8 108.2 . . ?
N1 C8 C00A 113.74(13) . . ?
N1 C8 C9 114.77(15) . . ?
C00A C8 H8 108.2 . . ?
C9 C8 H8 108.2 . . ?
C9 C8 C00A 103.29(14) . . ?
O4 C13 C00A 113.10(14) . . ?
O3 C13 O4 122.49(16) . . ?
O3 C13 C00A 124.38(17) . . ?
C6 C7 S1 119.66(14) . . ?
C1 C7 S1 120.86(14) . . ?
C1 C7 C6 119.49(17) . . ?
C13 C00A C8 108.51(13) . . ?
C13 C00A C11 114.20(15) . . ?
C13 C00A C12 109.40(15) . . ?
C11 C00A C8 100.44(14) . . ?
C12 C00A C8 112.01(15) . . ?
C12 C00A C11 112.02(17) . . ?
C20 C15 C14 120.70(19) . . ?
C16 C15 C20 118.77(19) . . ?
C16 C15 C14 120.50(17) . . ?
C7 C6 H6 120.2 . . ?
C5 C6 C7 119.68(18) . . ?
C5 C6 H6 120.2 . . ?
C5 C3 C4 120.3(2) . . ?
C2 C3 C5 118.09(18) . . ?
C2 C3 C4 121.6(2) . . ?
C6 C5 C3 121.23(19) . . ?
C6 C5 H5 119.4 . . ?
C3 C5 H5 119.4 . . ?
C7 C1 H1A 120.0 . . ?
C7 C1 C2 120.04(18) . . ?
C2 C1 H1A 120.0 . . ?
C3 C2 C1 121.47(18) . . ?
C3 C2 H2 119.3 . . ?
C1 C2 H2 119.3 . . ?
C15 C20 H20 119.8 . . ?
C19 C20 C15 120.4(2) . . ?
C19 C20 H20 119.8 . . ?
C15 C16 H16 119.7 . . ?
C15 C16 C17 120.6(2) . . ?
C17 C16 H16 119.7 . . ?
O4 C14 C15 107.32(15) . . ?
O4 C14 H14A 110.3 . . ?
O4 C14 H14B 110.3 . . ?
C15 C14 H14A 110.3 . . ?
C15 C14 H14B 110.3 . . ?
H14A C14 H14B 108.5 . . ?
C00A C11 H11A 110.5 . . ?
C00A C11 H11B 110.5 . . ?
H11A C11 H11B 108.7 . . ?
C10 C11 C00A 105.97(16) . . ?
C10 C11 H11A 110.5 . . ?
C10 C11 H11B 110.5 . . ?
C8 C9 H9A 110.6 . . ?
C8 C9 H9B 110.6 . . ?
H9A C9 H9B 108.8 . . ?
C10 C9 C8 105.52(17) . . ?
C10 C9 H9A 110.6 . . ?
C10 C9 H9B 110.6 . . ?
C20 C19 H19 120.0 . . ?
C18 C19 C20 120.1(2) . . ?
C18 C19 H19 120.0 . . ?
C00A C12 H12A 109.5 . . ?
C00A C12 H12B 109.5 . . ?
C00A C12 H12C 109.5 . . ?
H12A C12 H12B 109.5 . . ?
H12A C12 H12C 109.5 . . ?
H12B C12 H12C 109.5 . . ?
C19 C18 H18 119.8 . . ?
C19 C18 C17 120.4(2) . . ?
C17 C18 H18 119.8 . . ?
C11 C10 H10A 110.4 . . ?
C11 C10 H10B 110.4 . . ?
C9 C10 C11 106.53(16) . . ?
C9 C10 H10A 110.4 . . ?
C9 C10 H10B 110.4 . . ?
H10A C10 H10B 108.6 . . ?
C3 C4 H4A 109.5 . . ?
C3 C4 H4B 109.5 . . ?
C3 C4 H4C 109.5 . . ?
H4A C4 H4B 109.5 . . ?
H4A C4 H4C 109.5 . . ?
H4B C4 H4C 109.5 . . ?
C16 C17 H17 120.1 . . ?
C18 C17 C16 119.7(2) . . ?
C18 C17 H17 120.1 . . ?

loop_
_geom_bond_atom_site_label_1
_geom_bond_atom_site_label_2
_geom_bond_distance
_geom_bond_site_symmetry_2
_geom_bond_publ_flag
S1 N1 1.6103(14) . ?
S1 O2 1.4301(15) . ?
S1 O1 1.4301(15) . ?
S1 C7 1.7691(18) . ?
O4 C13 1.328(2) . ?
O4 C14 1.456(2) . ?
O3 C13 1.193(2) . ?
N1 H1 0.8600 . ?
N1 C8 1.459(2) . ?
C8 H8 0.9800 . ?
C8 C00A 1.552(2) . ?
C8 C9 1.534(2) . ?
C13 C00A 1.514(2) . ?
C7 C6 1.390(2) . ?
C7 C1 1.375(3) . ?
C00A C11 1.539(2) . ?
C00A C12 1.522(3) . ?
C15 C20 1.384(3) . ?
C15 C16 1.377(3) . ?
C15 C14 1.496(3) . ?
C6 H6 0.9300 . ?
C6 C5 1.377(3) . ?
C3 C5 1.386(3) . ?
C3 C2 1.376(3) . ?
C3 C4 1.511(3) . ?
C5 H5 0.9300 . ?
C1 H1A 0.9300 . ?
C1 C2 1.377(3) . ?
C2 H2 0.9300 . ?
C20 H20 0.9300 . ?
C20 C19 1.373(3) . ?
C16 H16 0.9300 . ?
C16 C17 1.378(3) . ?
C14 H14A 0.9700 . ?
C14 H14B 0.9700 . ?
C11 H11A 0.9700 . ?
C11 H11B 0.9700 . ?
C11 C10 1.527(3) . ?
C9 H9A 0.9700 . ?
C9 H9B 0.9700 . ?
C9 C10 1.516(3) . ?
C19 H19 0.9300 . ?
C19 C18 1.366(4) . ?
C12 H12A 0.9600 . ?
C12 H12B 0.9600 . ?
C12 H12C 0.9600 . ?
C18 H18 0.9300 . ?
C18 C17 1.369(4) . ?
C10 H10A 0.9700 . ?
C10 H10B 0.9700 . ?
C4 H4A 0.9600 . ?
C4 H4B 0.9600 . ?
C4 H4C 0.9600 . ?
C17 H17 0.9300 . ?

loop_
_geom_torsion_atom_site_label_1
_geom_torsion_atom_site_label_2
_geom_torsion_atom_site_label_3
_geom_torsion_atom_site_label_4
_geom_torsion
_geom_torsion_site_symmetry_1
_geom_torsion_site_symmetry_2
_geom_torsion_site_symmetry_3
_geom_torsion_site_symmetry_4
_geom_torsion_publ_flag
S1 N1 C8 C00A 120.16(14) . . . . ?
S1 N1 C8 C9 -121.19(15) . . . . ?
S1 C7 C6 C5 179.50(15) . . . . ?
S1 C7 C1 C2 -179.03(14) . . . . ?
O4 C13 C00A C8 -72.10(17) . . . . ?
O4 C13 C00A C11 39.0(2) . . . . ?
O4 C13 C00A C12 165.43(15) . . . . ?
O3 C13 C00A C8 105.90(19) . . . . ?
O3 C13 C00A C11 -143.01(19) . . . . ?
O3 C13 C00A C12 -16.6(2) . . . . ?
N1 S1 C7 C6 70.56(16) . . . . ?
N1 S1 C7 C1 -109.79(15) . . . . ?
N1 C8 C00A C13 -72.54(18) . . . . ?
N1 C8 C00A C11 167.38(14) . . . . ?
N1 C8 C00A C12 48.3(2) . . . . ?
N1 C8 C9 C10 -157.50(17) . . . . ?
O2 S1 N1 C8 -172.39(13) . . . . ?
O2 S1 C7 C6 -43.15(17) . . . . ?
O2 S1 C7 C1 136.49(15) . . . . ?
O1 S1 N1 C8 -42.30(15) . . . . ?
O1 S1 C7 C6 -173.84(14) . . . . ?
O1 S1 C7 C1 5.80(17) . . . . ?
C8 C00A C11 C10 -36.4(2) . . . . ?
C8 C9 C10 C11 10.3(3) . . . . ?
C13 O4 C14 C15 179.92(15) . . . . ?
C13 C00A C11 C10 -152.28(18) . . . . ?
C7 S1 N1 C8 72.92(14) . . . . ?
C7 C6 C5 C3 -0.2(3) . . . . ?
C7 C1 C2 C3 -0.7(3) . . . . ?
C00A C8 C9 C10 -33.1(2) . . . . ?
C00A C11 C10 C9 16.8(3) . . . . ?
C15 C20 C19 C18 -1.0(3) . . . . ?
C15 C16 C17 C18 0.6(4) . . . . ?
C6 C7 C1 C2 0.6(3) . . . . ?
C5 C3 C2 C1 0.4(3) . . . . ?
C1 C7 C6 C5 -0.1(3) . . . . ?
C2 C3 C5 C6 0.1(3) . . . . ?
C20 C15 C16 C17 -0.9(3) . . . . ?
C20 C15 C14 O4 -123.34(19) . . . . ?
C20 C19 C18 C17 0.7(4) . . . . ?
C16 C15 C20 C19 1.2(3) . . . . ?
C16 C15 C14 O4 58.9(2) . . . . ?
C14 O4 C13 O3 -6.5(2) . . . . ?
C14 O4 C13 C00A 171.57(15) . . . . ?
C14 C15 C20 C19 -176.68(19) . . . . ?
C14 C15 C16 C17 176.91(19) . . . . ?
C9 C8 C00A C13 162.43(15) . . . . ?
C9 C8 C00A C11 42.35(18) . . . . ?
C9 C8 C00A C12 -76.71(19) . . . . ?
C19 C18 C17 C16 -0.4(4) . . . . ?
C12 C00A C11 C10 82.7(2) . . . . ?
C4 C3 C5 C6 -179.36(19) . . . . ?
C4 C3 C2 C1 179.83(18) . . . . ?
